data_7226130
loop_
_publ_author_name
'Koshti, Vijay S.'
'Thorat, Shridhar H.'
'Gote, Ravindra P.'
'Chikkali, Samir H.'
'Gonnade, Rajesh G.'

_publ_section_title
;
 The impact of modular substitution on crystal packing: the tale of two
 ureas
;
_journal_issue 37
_journal_name_full CrystEngComm
_journal_page_first 7078
_journal_paper_doi 10.1039/C6CE01324D
_journal_volume 18
_journal_year 2016
_chemical_formula_moiety 'C14 H13 I N2 O S'
_chemical_formula_sum 'C14 H13 I N2 O S'
_chemical_formula_weight 384.22
_chemical_name_systematic
;
 ?
;
_space_group_crystal_system monoclinic
_space_group_IT_number 14
_space_group_name_Hall '-P 2ybc'
_space_group_name_H-M_alt 'P 1 21/c 1'
_symmetry_space_group_name_Hall '-P 2ybc'
_symmetry_space_group_name_H-M 'P 1 21/c 1'
_atom_sites_solution_hydrogens geom
_audit_creation_method SHELXL-2013
_audit_update_record
;
2016-07-21 deposited with the CCDC.
2016-08-04 downloaded from the CCDC.
;
_cell_angle_alpha 90
_cell_angle_beta 93.6720(10)
_cell_angle_gamma 90
_cell_formula_units_Z 4
_cell_length_a 8.1518(6)
_cell_length_b 18.2688(13)
_cell_length_c 9.5334(7)
_cell_measurement_reflns_used 9987
_cell_measurement_temperature 150(2)
_cell_measurement_theta_max 31.51
_cell_measurement_theta_min 2.41
_cell_volume 1416.83(18)
_computing_cell_refinement 'Bruker SAINT'
_computing_data_collection 'Bruker APEX2'
_computing_data_reduction 'Bruker SAINT'
_computing_molecular_graphics 'Bruker SHELXTL'
_computing_publication_material 'Bruker SHELXTL'
_computing_structure_refinement 'SHELXL-2013 (Sheldrick, 2013)'
_computing_structure_solution 'SHELXL-2013 (Sheldrick, 2013)'
_diffrn_ambient_temperature 150(2)
_diffrn_measured_fraction_theta_full 1.000
_diffrn_measured_fraction_theta_max 0.927
_diffrn_measurement_device_type 'Bruker APEX-II CCD'
_diffrn_measurement_method '\f and \w scans'
_diffrn_radiation_type MoK\a
_diffrn_radiation_wavelength 0.71073
_diffrn_reflns_av_R_equivalents 0.0203
_diffrn_reflns_av_unetI/netI 0.0149
_diffrn_reflns_Laue_measured_fraction_full 1.000
_diffrn_reflns_Laue_measured_fraction_max 0.927
_diffrn_reflns_limit_h_max 11
_diffrn_reflns_limit_h_min -11
_diffrn_reflns_limit_k_max 26
_diffrn_reflns_limit_k_min -26
_diffrn_reflns_limit_l_max 13
_diffrn_reflns_limit_l_min -13
_diffrn_reflns_number 22086
_diffrn_reflns_point_group_measured_fraction_full 1.000
_diffrn_reflns_point_group_measured_fraction_max 0.927
_diffrn_reflns_theta_full 25.242
_diffrn_reflns_theta_max 31.753
_diffrn_reflns_theta_min 2.230
_diffrn_source 'sealed tube'
_exptl_absorpt_coefficient_mu 2.401
_exptl_absorpt_correction_T_max 0.574
_exptl_absorpt_correction_T_min 0.425
_exptl_absorpt_correction_type multi-scan
_exptl_absorpt_process_details SADABS,(BRUKER,2006)
_exptl_crystal_colour COLOURLESS
_exptl_crystal_density_diffrn 1.801
_exptl_crystal_description BLOCK
_exptl_crystal_F_000 752
_exptl_crystal_size_max 0.430
_exptl_crystal_size_mid 0.320
_exptl_crystal_size_min 0.260
_refine_diff_density_max 0.806
_refine_diff_density_min -0.828
_refine_diff_density_rms 0.087
_refine_ls_extinction_method none
_refine_ls_goodness_of_fit_ref 1.228
_refine_ls_hydrogen_treatment constr
_refine_ls_matrix_type full
_refine_ls_number_parameters 173
_refine_ls_number_reflns 4463
_refine_ls_number_restraints 0
_refine_ls_restrained_S_all 1.228
_refine_ls_R_factor_all 0.0268
_refine_ls_R_factor_gt 0.0258
_refine_ls_shift/su_max 0.003
_refine_ls_shift/su_mean 0.000
_refine_ls_structure_factor_coef Fsqd
_refine_ls_weighting_details 'w=1/[\s^2^(Fo^2^)+(0.0178P)^2^+1.7585P] where P=(Fo^2^+2Fc^2^)/3'
_refine_ls_weighting_scheme calc
_refine_ls_wR_factor_gt 0.0580
_refine_ls_wR_factor_ref 0.0584
_reflns_Friedel_coverage 0.000
_reflns_number_gt 4335
_reflns_number_total 4463
_reflns_threshold_expression 'I > 2\s(I)'
_cod_data_source_file c6ce01324d2.cif
_cod_data_source_block 3iodo_nphenyl_3ome_lt_0m
_cod_depositor_comments
;
The following automatic conversions were performed:

'_exptl_absorpt_correction_type' value 'MULTI-SCAN' changed to
'multi-scan' according to
/usr/data/users/saulius/crontab/automatic-downloads/rss-feeds/RSC/lib/dictionaries/cif_core.dic
dictionary named 'cif_core.dic' version 2.4.2 from 2011-04-26.

Automatic conversion script
Id: cif_fix_values 4268 2015-11-12 08:31:59Z antanas 

 Adding full bibliography for 7226122--7226134.cif.
;
_cod_database_code 7226130
_shelx_space_group_comment
;
The symmetry employed for this shelxl refinement is uniquely defined
by the following loop, which should always be used as a source of
symmetry information in preference to the above space-group names.
They are only intended as comments.
;
_shelx_estimated_absorpt_t_min 0.425
_shelx_estimated_absorpt_t_max 0.574
_shelxl_version_number 2013-3

loop_
_space_group_symop_operation_xyz
'x, y, z'
'-x, y+1/2, -z+1/2'
'-x, -y, -z'
'x, -y-1/2, z-1/2'

loop_
_atom_site_label
_atom_site_type_symbol
_atom_site_fract_x
_atom_site_fract_y
_atom_site_fract_z
_atom_site_U_iso_or_equiv
_atom_site_adp_type
_atom_site_occupancy
_atom_site_site_symmetry_order
_atom_site_calc_flag
_atom_site_refinement_flags_posn
_atom_site_refinement_flags_adp
I1 I 1.46291(2) 0.32718(2) 0.96768(2) 0.02160(4) Uani 1 1 d . .
S1 S 0.82760(6) 0.43216(3) 1.06389(5) 0.01801(9) Uani 1 1 d . .
O1 O 0.34197(17) 0.62490(8) 0.49180(14) 0.0200(3) Uani 1 1 d . .
N1 N 0.8377(2) 0.40432(9) 0.78735(16) 0.0162(3) Uani 1 1 d . .
H1 H 0.7882 0.4112 0.7036 0.019 Uiso 1 1 calc R U
N2 N 0.6993(2) 0.50741(9) 0.84838(17) 0.0169(3) Uani 1 1 d . .
H2 H 0.6478 0.5300 0.9143 0.020 Uiso 1 1 calc R U
C1 C 0.7907(2) 0.44840(10) 0.89134(19) 0.0144(3) Uani 1 1 d . .
C2 C 0.9584(2) 0.34814(10) 0.79852(19) 0.0147(3) Uani 1 1 d . .
C3 C 1.1103(2) 0.36078(10) 0.87012(19) 0.0156(3) Uani 1 1 d . .
H3 H 1.1318 0.4054 0.9190 0.019 Uiso 1 1 calc R U
C4 C 1.2295(2) 0.30651(11) 0.86815(19) 0.0162(3) Uani 1 1 d . .
C5 C 1.2025(2) 0.24115(11) 0.7955(2) 0.0197(4) Uani 1 1 d . .
H5 H 1.2856 0.2047 0.7954 0.024 Uiso 1 1 calc R U
C6 C 1.0509(3) 0.23047(11) 0.7230(2) 0.0215(4) Uani 1 1 d . .
H6 H 1.0308 0.1865 0.6715 0.026 Uiso 1 1 calc R U
C7 C 0.9284(2) 0.28330(10) 0.7248(2) 0.0183(3) Uani 1 1 d . .
H7 H 0.8247 0.2752 0.6760 0.022 Uiso 1 1 calc R U
C8 C 0.6757(2) 0.53764(10) 0.71071(19) 0.0147(3) Uani 1 1 d . .
C9 C 0.5191(2) 0.56431(10) 0.67127(19) 0.0149(3) Uani 1 1 d . .
H9 H 0.4326 0.5600 0.7329 0.018 Uiso 1 1 calc R U
C10 C 0.4916(2) 0.59729(10) 0.54033(19) 0.0157(3) Uani 1 1 d . .
C11 C 0.6178(2) 0.60340(11) 0.4491(2) 0.0197(4) Uani 1 1 d . .
H11 H 0.5982 0.6257 0.3596 0.024 Uiso 1 1 calc R U
C12 C 0.7721(2) 0.57645(12) 0.4907(2) 0.0218(4) Uani 1 1 d . .
H12 H 0.8581 0.5800 0.4283 0.026 Uiso 1 1 calc R U
C13 C 0.8038(2) 0.54432(11) 0.6218(2) 0.0197(4) Uani 1 1 d . .
H13 H 0.9109 0.5272 0.6502 0.024 Uiso 1 1 calc R U
C14 C 0.2220(2) 0.63279(15) 0.5894(2) 0.0277(5) Uani 1 1 d . .
H14A H 0.1890 0.5844 0.6216 0.042 Uiso 1 1 calc R U
H14B H 0.1261 0.6581 0.5450 0.042 Uiso 1 1 calc R U
H14C H 0.2669 0.6615 0.6698 0.042 Uiso 1 1 calc R U

loop_
_atom_site_aniso_label
_atom_site_aniso_U_11
_atom_site_aniso_U_22
_atom_site_aniso_U_33
_atom_site_aniso_U_23
_atom_site_aniso_U_13
_atom_site_aniso_U_12
I1 0.01538(6) 0.02664(7) 0.02241(7) -0.00185(5) -0.00177(4) 0.00221(4)
S1 0.0182(2) 0.0226(2) 0.01305(19) 0.00329(16) -0.00027(15) 0.00274(16)
O1 0.0170(6) 0.0282(7) 0.0146(6) 0.0019(5) -0.0016(5) 0.0042(5)
N1 0.0169(7) 0.0181(7) 0.0132(6) 0.0000(5) -0.0028(5) 0.0033(6)
N2 0.0179(7) 0.0185(7) 0.0143(7) 0.0027(6) 0.0012(5) 0.0054(6)
C1 0.0122(7) 0.0159(8) 0.0149(7) 0.0014(6) -0.0002(6) -0.0007(6)
C2 0.0152(7) 0.0144(7) 0.0146(7) 0.0012(6) 0.0008(6) 0.0013(6)
C3 0.0161(8) 0.0145(8) 0.0160(8) -0.0009(6) 0.0004(6) 0.0004(6)
C4 0.0149(8) 0.0185(8) 0.0153(8) 0.0010(6) 0.0009(6) -0.0003(6)
C5 0.0198(8) 0.0167(8) 0.0227(9) -0.0005(7) 0.0028(7) 0.0026(7)
C6 0.0233(9) 0.0160(8) 0.0251(9) -0.0041(7) 0.0008(7) -0.0015(7)
C7 0.0187(8) 0.0173(8) 0.0185(8) -0.0006(7) -0.0023(7) -0.0035(7)
C8 0.0160(8) 0.0138(7) 0.0142(7) 0.0021(6) -0.0005(6) -0.0002(6)
C9 0.0142(7) 0.0163(8) 0.0141(7) 0.0003(6) 0.0004(6) 0.0005(6)
C10 0.0158(8) 0.0163(8) 0.0146(8) -0.0003(6) -0.0025(6) 0.0010(6)
C11 0.0220(9) 0.0218(9) 0.0153(8) 0.0050(7) 0.0016(7) -0.0005(7)
C12 0.0192(9) 0.0259(10) 0.0208(9) 0.0047(7) 0.0063(7) -0.0010(7)
C13 0.0146(8) 0.0217(9) 0.0230(9) 0.0044(7) 0.0027(7) 0.0006(7)
C14 0.0142(8) 0.0496(14) 0.0188(9) -0.0061(9) -0.0027(7) 0.0157(9)

loop_
_atom_type_symbol
_atom_type_description
_atom_type_scat_dispersion_real
_atom_type_scat_dispersion_imag
_atom_type_scat_source
C C 0.0033 0.0016 'International Tables Vol C Tables 4.2.6.8 and 6.1.1.4'
H H 0.0000 0.0000 'International Tables Vol C Tables 4.2.6.8 and 6.1.1.4'
N N 0.0061 0.0033 'International Tables Vol C Tables 4.2.6.8 and 6.1.1.4'
O O 0.0106 0.0060 'International Tables Vol C Tables 4.2.6.8 and 6.1.1.4'
I I -0.4742 1.8119 'International Tables Vol C Tables 4.2.6.8 and 6.1.1.4'
S S 0.1246 0.1234 'International Tables Vol C Tables 4.2.6.8 and 6.1.1.4'

loop_
_geom_angle_atom_site_label_1
_geom_angle_atom_site_label_2
_geom_angle_atom_site_label_3
_geom_angle
C10 O1 C14 117.23(15)
C1 N1 C2 127.08(16)
C1 N1 H1 116.5
C2 N1 H1 116.5
C1 N2 C8 128.60(16)
C1 N2 H2 115.7
C8 N2 H2 115.7
N1 C1 N2 115.31(16)
N1 C1 S1 124.87(14)
N2 C1 S1 119.72(14)
C7 C2 C3 120.68(17)
C7 C2 N1 118.60(16)
C3 C2 N1 120.39(16)
C4 C3 C2 118.38(17)
C4 C3 H3 120.8
C2 C3 H3 120.8
C3 C4 C5 122.05(17)
C3 C4 I1 118.60(14)
C5 C4 I1 119.24(14)
C6 C5 C4 118.40(18)
C6 C5 H5 120.8
C4 C5 H5 120.8
C7 C6 C5 120.85(18)
C7 C6 H6 119.6
C5 C6 H6 119.6
C6 C7 C2 119.63(18)
C6 C7 H7 120.2
C2 C7 H7 120.2
C13 C8 C9 120.97(17)
C13 C8 N2 122.17(17)
C9 C8 N2 116.77(16)
C10 C9 C8 119.01(16)
C10 C9 H9 120.5
C8 C9 H9 120.5
O1 C10 C9 123.37(17)
O1 C10 C11 115.82(16)
C9 C10 C11 120.80(17)
C12 C11 C10 119.05(17)
C12 C11 H11 120.5
C10 C11 H11 120.5
C11 C12 C13 121.40(18)
C11 C12 H12 119.3
C13 C12 H12 119.3
C12 C13 C8 118.75(18)
C12 C13 H13 120.6
C8 C13 H13 120.6
O1 C14 H14A 109.5
O1 C14 H14B 109.5
H14A C14 H14B 109.5
O1 C14 H14C 109.5
H14A C14 H14C 109.5
H14B C14 H14C 109.5

loop_
_geom_bond_atom_site_label_1
_geom_bond_atom_site_label_2
_geom_bond_distance
I1 C4 2.1049(19)
S1 C1 1.6797(18)
O1 C10 1.373(2)
O1 C14 1.400(2)
N1 C1 1.352(2)
N1 C2 1.421(2)
N1 H1 0.8800
N2 C1 1.359(2)
N2 C8 1.426(2)
N2 H2 0.8800
C2 C7 1.391(3)
C2 C3 1.395(3)
C3 C4 1.389(3)
C3 H3 0.9500
C4 C5 1.391(3)
C5 C6 1.391(3)
C5 H5 0.9500
C6 C7 1.390(3)
C6 H6 0.9500
C7 H7 0.9500
C8 C13 1.392(3)
C8 C9 1.395(2)
C9 C10 1.391(2)
C9 H9 0.9500
C10 C11 1.393(3)
C11 C12 1.385(3)
C11 H11 0.9500
C12 C13 1.390(3)
C12 H12 0.9500
C13 H13 0.9500
C14 H14A 0.9800
C14 H14B 0.9800
C14 H14C 0.9800

loop_
_geom_torsion_atom_site_label_1
_geom_torsion_atom_site_label_2
_geom_torsion_atom_site_label_3
_geom_torsion_atom_site_label_4
_geom_torsion
C2 N1 C1 N2 166.61(17)
C2 N1 C1 S1 -17.2(3)
C8 N2 C1 N1 -14.7(3)
C8 N2 C1 S1 168.87(15)
C1 N1 C2 C7 140.48(19)
C1 N1 C2 C3 -46.0(3)
C7 C2 C3 C4 -1.2(3)
N1 C2 C3 C4 -174.57(17)
C2 C3 C4 C5 1.1(3)
C2 C3 C4 I1 177.09(13)
C3 C4 C5 C6 0.0(3)
I1 C4 C5 C6 -175.99(15)
C4 C5 C6 C7 -1.0(3)
C5 C6 C7 C2 0.9(3)
C3 C2 C7 C6 0.3(3)
N1 C2 C7 C6 173.74(18)
C1 N2 C8 C13 -41.2(3)
C1 N2 C8 C9 142.26(19)
C13 C8 C9 C10 0.6(3)
N2 C8 C9 C10 177.19(17)
C14 O1 C10 C9 12.8(3)
C14 O1 C10 C11 -167.85(19)
C8 C9 C10 O1 179.71(17)
C8 C9 C10 C11 0.4(3)
O1 C10 C11 C12 -179.73(18)
C9 C10 C11 C12 -0.4(3)
C10 C11 C12 C13 -0.7(3)
C11 C12 C13 C8 1.7(3)
C9 C8 C13 C12 -1.7(3)
N2 C8 C13 C12 -178.03(18)
